data_7709856
loop_
_publ_author_name
'Alcaide, Mar\'ia M.'
'S\'anchez, Pr\'axedes'
'\'Alvarez, Eleuterio'
'Maya, Celia'
'L\'opez-Serrano, Joaqu\'in'
'Peloso, Riccardo'

_publ_section_title
;
 Electrophilic activation of alkynes promoted by a cationic alkylidene
 complex of Pt(ii)
;
_journal_name_full 'Dalton Transactions'
_journal_paper_doi 10.1039/D2DT00811D
_journal_year 2022
_chemical_formula_moiety 'C36 H49 P2 Pt, F6 P'
_chemical_formula_sum 'C36 H49 F6 P3 Pt'
_chemical_formula_weight 883.75
_space_group_crystal_system orthorhombic
_space_group_IT_number 61
_space_group_name_Hall '-P 2ac 2ab'
_space_group_name_H-M_alt 'P b c a'
_atom_sites_solution_hydrogens mixed
_audit_creation_method SHELXL-2018/3
_audit_update_record
;
2021-12-06 deposited with the CCDC.	2022-03-18 downloaded from the CCDC.
;
_cell_angle_alpha 90
_cell_angle_beta 90
_cell_angle_gamma 90
_cell_formula_units_Z 16
_cell_length_a 16.9493(8)
_cell_length_b 18.3544(8)
_cell_length_c 47.091(2)
_cell_measurement_reflns_used 7113
_cell_measurement_temperature 193(2)
_cell_measurement_theta_max 26.67
_cell_measurement_theta_min 3.38
_cell_volume 14649.7(11)
_computing_structure_refinement 'SHELXL-2018/3 (Sheldrick, 2018)'
_diffrn_ambient_temperature 193(2)
_diffrn_detector_area_resol_mean 8.26
_diffrn_measured_fraction_theta_full 0.997
_diffrn_measured_fraction_theta_max 0.998
_diffrn_measurement_device_type
;
 Bruker-Nonius X8kappa APEX II CCD area detector
;
_diffrn_measurement_method 'phi and omega scans with narrow frames'
_diffrn_radiation_monochromator graphite
_diffrn_radiation_source 'fine-focus sealed tube'
_diffrn_radiation_type MoK\a
_diffrn_radiation_wavelength 0.71073
_diffrn_reflns_av_R_equivalents 0.0993
_diffrn_reflns_av_unetI/netI 0.0495
_diffrn_reflns_Laue_measured_fraction_full 0.997
_diffrn_reflns_Laue_measured_fraction_max 0.998
_diffrn_reflns_limit_h_max 22
_diffrn_reflns_limit_h_min -19
_diffrn_reflns_limit_k_max 24
_diffrn_reflns_limit_k_min -16
_diffrn_reflns_limit_l_max 61
_diffrn_reflns_limit_l_min -62
_diffrn_reflns_number 154736
_diffrn_reflns_point_group_measured_fraction_full 0.997
_diffrn_reflns_point_group_measured_fraction_max 0.998
_diffrn_reflns_theta_full 25.242
_diffrn_reflns_theta_max 28.284
_diffrn_reflns_theta_min 2.088
_exptl_absorpt_coefficient_mu 4.017
_exptl_absorpt_correction_T_max 0.7461
_exptl_absorpt_correction_T_min 0.5031
_exptl_absorpt_correction_type multi-scan
_exptl_absorpt_process_details
;
program SADABS, Bruker (2001)
;
_exptl_crystal_colour yellow
_exptl_crystal_density_diffrn 1.603
_exptl_crystal_description prism
_exptl_crystal_F_000 7072
_exptl_crystal_size_max 0.230
_exptl_crystal_size_mid 0.180
_exptl_crystal_size_min 0.150
_refine_diff_density_max 2.501
_refine_diff_density_min -1.912
_refine_diff_density_rms 0.143
_refine_ls_extinction_method none
_refine_ls_goodness_of_fit_ref 1.007
_refine_ls_hydrogen_treatment constr
_refine_ls_matrix_type full
_refine_ls_number_parameters 849
_refine_ls_number_reflns 18170
_refine_ls_number_restraints 72
_refine_ls_restrained_S_all 1.024
_refine_ls_R_factor_all 0.0691
_refine_ls_R_factor_gt 0.0435
_refine_ls_shift/su_max 0.003
_refine_ls_shift/su_mean 0.000
_refine_ls_structure_factor_coef Fsqd
_refine_ls_weighting_details 'w=1/[\s^2^(Fo^2^)+(0.0445P)^2^+62.5716P] where P=(Fo^2^+2Fc^2^)/3'
_refine_ls_weighting_scheme calc
_refine_ls_wR_factor_gt 0.0977
_refine_ls_wR_factor_ref 0.1100
_reflns_Friedel_coverage 0.000
_reflns_number_gt 13489
_reflns_number_total 18170
_reflns_threshold_expression 'I > 2\s(I)'
_cod_data_source_file d2dt00811d4.cif
_cod_data_source_block 3a
_cod_database_code 7709856
_shelx_shelxl_version_number 2018/3
_shelx_space_group_comment
;
The symmetry employed for this shelxl refinement is uniquely defined
by the following loop, which should always be used as a source of
symmetry information in preference to the above space-group names.
They are only intended as comments.
;
_shelx_estimated_absorpt_t_min 0.458
_shelx_estimated_absorpt_t_max 0.584

loop_
_space_group_symop_operation_xyz
'x, y, z'
'-x+1/2, -y, z+1/2'
'-x, y+1/2, -z+1/2'
'x+1/2, -y+1/2, -z'
'-x, -y, -z'
'x-1/2, y, -z-1/2'
'x, -y-1/2, z-1/2'
'-x-1/2, y-1/2, z'

loop_
_atom_site_label
_atom_site_type_symbol
_atom_site_fract_x
_atom_site_fract_y
_atom_site_fract_z
_atom_site_U_iso_or_equiv
_atom_site_adp_type
_atom_site_occupancy
_atom_site_site_symmetry_order
_atom_site_calc_flag
_atom_site_refinement_flags_posn
_atom_site_refinement_flags_adp
_atom_site_refinement_flags_occupancy
_atom_site_disorder_assembly
_atom_site_disorder_group
Pt1 Pt 0.30463(2) 0.12357(2) 0.05520(2) 0.02582(6) Uani 1 1 d . . . . .
P1 P 0.42669(8) 0.12354(8) 0.07393(3) 0.0281(3) Uani 1 1 d . . . . .
P2 P 0.11025(8) 0.11323(8) 0.06072(3) 0.0298(3) Uani 1 1 d . . . . .
C1 C 0.3370(3) 0.0218(3) 0.04063(13) 0.0371(13) Uani 1 1 d . . . . .
H1A H 0.308653 -0.015187 0.052044 0.045 Uiso 1 1 calc R U . . .
H1B H 0.318521 0.016941 0.020777 0.045 Uiso 1 1 calc R U . . .
C2 C 0.4243(3) 0.0038(3) 0.04140(11) 0.0291(11) Uani 1 1 d . . . . .
C3 C 0.4525(4) -0.0560(3) 0.02640(12) 0.0360(13) Uani 1 1 d . . . . .
H3 H 0.417141 -0.085085 0.015615 0.043 Uiso 1 1 calc R U . . .
C4 C 0.5318(4) -0.0731(3) 0.02714(13) 0.0401(14) Uani 1 1 d . . . . .
H4 H 0.550966 -0.113711 0.016688 0.048 Uiso 1 1 calc R U . . .
C5 C 0.5832(4) -0.0317(4) 0.04296(12) 0.0396(14) Uani 1 1 d . . . . .
H5 H 0.637641 -0.044123 0.043312 0.047 Uiso 1 1 calc R U . . .
C6 C 0.5570(3) 0.0279(3) 0.05840(12) 0.0351(12) Uani 1 1 d . . . . .
C7 C 0.4760(3) 0.0465(3) 0.05708(11) 0.0291(11) Uani 1 1 d . . . . .
C8 C 0.6166(4) 0.0702(4) 0.07571(15) 0.0505(17) Uani 1 1 d . . . . .
H8A H 0.667459 0.044763 0.075362 0.076 Uiso 1 1 calc R U . . .
H8B H 0.598119 0.074250 0.095361 0.076 Uiso 1 1 calc R U . . .
H8C H 0.622975 0.119057 0.067615 0.076 Uiso 1 1 calc R U . . .
C9 C 0.4878(3) 0.2060(3) 0.06792(13) 0.0351(12) Uani 1 1 d . . . . .
H9 H 0.534664 0.203261 0.080794 0.042 Uiso 1 1 calc R U . . .
C10 C 0.5177(5) 0.2086(4) 0.03729(15) 0.0571(19) Uani 1 1 d . . . . .
H10A H 0.472946 0.215205 0.024369 0.086 Uiso 1 1 calc R U . . .
H10B H 0.544838 0.162943 0.032760 0.086 Uiso 1 1 calc R U . . .
H10C H 0.554466 0.249467 0.035124 0.086 Uiso 1 1 calc R U . . .
C11 C 0.4433(4) 0.2765(3) 0.07452(17) 0.0546(18) Uani 1 1 d . . . . .
H11A H 0.479645 0.317899 0.073250 0.082 Uiso 1 1 calc R U . . .
H11B H 0.421311 0.273884 0.093738 0.082 Uiso 1 1 calc R U . . .
H11C H 0.400401 0.282905 0.060786 0.082 Uiso 1 1 calc R U . . .
C12 C 0.4311(4) 0.1022(4) 0.11238(11) 0.0400(14) Uani 1 1 d . . . . .
H12 H 0.487777 0.093511 0.117212 0.048 Uiso 1 1 calc R U . . .
C13 C 0.3872(5) 0.0312(4) 0.11794(15) 0.062(2) Uani 1 1 d . . . . .
H13A H 0.395901 0.015991 0.137634 0.093 Uiso 1 1 calc R U . . .
H13B H 0.406783 -0.006570 0.105042 0.093 Uiso 1 1 calc R U . . .
H13C H 0.330633 0.038613 0.114715 0.093 Uiso 1 1 calc R U . . .
C14 C 0.4018(5) 0.1620(4) 0.13164(14) 0.061(2) Uani 1 1 d . . . . .
H14A H 0.348186 0.175839 0.126072 0.091 Uiso 1 1 calc R U . . .
H14B H 0.436727 0.204354 0.130045 0.091 Uiso 1 1 calc R U . . .
H14C H 0.401584 0.144600 0.151316 0.091 Uiso 1 1 calc R U . . .
C15 C 0.1880(3) 0.1354(3) 0.03691(10) 0.0263(10) Uani 1 1 d . . . . .
H15 H 0.179141 0.115678 0.018484 0.032 Uiso 1 1 d R U . . .
C16 C 0.2242(3) 0.2061(3) 0.04027(11) 0.0262(10) Uani 1 1 d . . . . .
C17 C 0.2408(3) 0.2294(3) 0.06785(12) 0.0319(12) Uani 1 1 d . . . . .
H17 H 0.271142 0.272997 0.069995 0.038 Uiso 1 1 d R U . . .
C18 C 0.1939(3) 0.2114(3) 0.09334(11) 0.0308(11) Uani 1 1 d . . . . .
C19 C 0.1314(3) 0.1601(3) 0.09340(11) 0.0341(12) Uani 1 1 d . . . . .
C20 C 0.0832(4) 0.1513(4) 0.11769(12) 0.0423(14) Uani 1 1 d . . . . .
C21 C 0.1020(4) 0.1915(4) 0.14161(13) 0.0517(18) Uani 1 1 d . . . . .
H21 H 0.070708 0.185636 0.158203 0.062 Uiso 1 1 calc R U . . .
C22 C 0.1632(4) 0.2388(4) 0.14224(13) 0.0517(18) Uani 1 1 d . . . . .
H22 H 0.174659 0.264826 0.159180 0.062 Uiso 1 1 calc R U . . .
C23 C 0.2091(4) 0.2494(4) 0.11839(12) 0.0411(14) Uani 1 1 d . . . . .
H23 H 0.251626 0.283022 0.119038 0.049 Uiso 1 1 calc R U . . .
C24 C 0.0119(4) 0.1020(5) 0.11887(15) 0.063(2) Uani 1 1 d . . . . .
H24A H 0.028944 0.051043 0.117951 0.094 Uiso 1 1 calc R U . . .
H24B H -0.022886 0.112636 0.102766 0.094 Uiso 1 1 calc R U . . .
H24C H -0.016712 0.110366 0.136665 0.094 Uiso 1 1 calc R U . . .
C25 C 0.2490(3) 0.2483(3) 0.01496(11) 0.0294(11) Uani 1 1 d . . . . .
C26 C 0.2445(4) 0.3237(3) 0.01499(12) 0.0382(13) Uani 1 1 d . . . . .
H26 H 0.227487 0.348402 0.031627 0.046 Uiso 1 1 calc R U . . .
C27 C 0.2644(4) 0.3632(4) -0.00881(14) 0.0471(16) Uani 1 1 d . . . . .
H27 H 0.260985 0.414824 -0.008419 0.057 Uiso 1 1 calc R U . . .
C28 C 0.2893(4) 0.3286(4) -0.03323(13) 0.0473(16) Uani 1 1 d . . . . .
H28 H 0.303126 0.355963 -0.049614 0.057 Uiso 1 1 calc R U . . .
C29 C 0.2938(4) 0.2533(4) -0.03341(13) 0.0453(15) Uani 1 1 d . . . . .
H29 H 0.310726 0.228676 -0.050088 0.054 Uiso 1 1 calc R U . . .
C30 C 0.2740(4) 0.2140(4) -0.00977(11) 0.0377(13) Uani 1 1 d . . . . .
H30 H 0.277456 0.162310 -0.010272 0.045 Uiso 1 1 calc R U . . .
C31 C 0.0184(3) 0.1522(3) 0.04662(12) 0.0350(13) Uani 1 1 d . . . . .
H31 H -0.025357 0.137453 0.059640 0.042 Uiso 1 1 calc R U . . .
C32 C 0.0225(5) 0.2348(4) 0.0467(2) 0.068(2) Uani 1 1 d . . . . .
H32A H 0.066620 0.250857 0.034829 0.102 Uiso 1 1 calc R U . . .
H32B H 0.030509 0.252077 0.066225 0.102 Uiso 1 1 calc R U . . .
H32C H -0.026896 0.254762 0.039264 0.102 Uiso 1 1 calc R U . . .
C33 C -0.0016(4) 0.1241(4) 0.01714(14) 0.0564(19) Uani 1 1 d . . . . .
H33A H -0.049023 0.148887 0.010144 0.085 Uiso 1 1 calc R U . . .
H33B H -0.011338 0.071533 0.018012 0.085 Uiso 1 1 calc R U . . .
H33C H 0.042524 0.133833 0.004248 0.085 Uiso 1 1 calc R U . . .
C34 C 0.1012(4) 0.0152(3) 0.06493(13) 0.0377(13) Uani 1 1 d . . . . .
H34 H 0.045042 0.004281 0.069777 0.045 Uiso 1 1 calc R U . . .
C35 C 0.1207(4) -0.0244(4) 0.03702(15) 0.0504(17) Uani 1 1 d . . . . .
H35A H 0.176397 -0.016706 0.032267 0.076 Uiso 1 1 calc R U . . .
H35B H 0.087500 -0.005178 0.021734 0.076 Uiso 1 1 calc R U . . .
H35C H 0.110714 -0.076699 0.039283 0.076 Uiso 1 1 calc R U . . .
C36 C 0.1534(5) -0.0145(4) 0.08923(15) 0.0557(18) Uani 1 1 d . . . . .
H36A H 0.144571 -0.067015 0.091272 0.083 Uiso 1 1 calc R U . . .
H36B H 0.139549 0.010120 0.107012 0.083 Uiso 1 1 calc R U . . .
H36C H 0.209011 -0.005481 0.084811 0.083 Uiso 1 1 calc R U . . .
Pt2 Pt 0.74310(2) 0.24656(2) 0.20641(2) 0.02452(5) Uani 1 1 d . . . . .
P3 P 0.74976(8) 0.27558(8) 0.15996(3) 0.0280(3) Uani 1 1 d . . . . .
P4 P 0.72727(9) 0.11335(8) 0.25109(3) 0.0288(3) Uani 1 1 d . . . . .
C37 C 0.8635(3) 0.2626(3) 0.20492(11) 0.0286(11) Uani 1 1 d . . . . .
H37A H 0.878257 0.293867 0.221203 0.034 Uiso 1 1 calc R U . . .
H37B H 0.889339 0.214825 0.207784 0.034 Uiso 1 1 calc R U . . .
C38 C 0.8974(3) 0.2962(3) 0.17847(11) 0.0281(11) Uani 1 1 d . . . . .
C39 C 0.9766(3) 0.3161(3) 0.17817(13) 0.0360(13) Uani 1 1 d . . . . .
H39 H 1.009280 0.305190 0.194004 0.043 Uiso 1 1 calc R U . . .
C40 C 1.0077(4) 0.3515(3) 0.15490(14) 0.0407(14) Uani 1 1 d . . . . .
H40 H 1.061567 0.365638 0.154828 0.049 Uiso 1 1 calc R U . . .
C41 C 0.9610(4) 0.3663(3) 0.13192(13) 0.0423(14) Uani 1 1 d . . . . .
H41 H 0.983802 0.390212 0.116007 0.051 Uiso 1 1 calc R U . . .
C42 C 0.8814(4) 0.3477(3) 0.13096(12) 0.0371(13) Uani 1 1 d . . . . .
C43 C 0.8499(3) 0.3108(3) 0.15475(11) 0.0295(11) Uani 1 1 d . . . . .
C44 C 0.8359(4) 0.3719(4) 0.10536(14) 0.059(2) Uani 1 1 d . . . . .
H44A H 0.804649 0.415104 0.110140 0.089 Uiso 1 1 calc R U . . .
H44B H 0.800682 0.332625 0.099212 0.089 Uiso 1 1 calc R U . . .
H44C H 0.872708 0.383799 0.089992 0.089 Uiso 1 1 calc R U . . .
C45 C 0.6775(3) 0.3405(3) 0.14519(12) 0.0363(13) Uani 1 1 d . . . . .
H45 H 0.694312 0.352698 0.125400 0.044 Uiso 1 1 calc R U . . .
C46 C 0.6763(5) 0.4100(4) 0.16206(18) 0.067(2) Uani 1 1 d . . . . .
H46A H 0.636241 0.442866 0.154229 0.101 Uiso 1 1 calc R U . . .
H46B H 0.728175 0.433365 0.161031 0.101 Uiso 1 1 calc R U . . .
H46C H 0.663607 0.399046 0.181909 0.101 Uiso 1 1 calc R U . . .
C47 C 0.5948(4) 0.3069(4) 0.14364(16) 0.0545(19) Uani 1 1 d . . . . .
H47A H 0.576851 0.294508 0.162827 0.082 Uiso 1 1 calc R U . . .
H47B H 0.596496 0.262665 0.131991 0.082 Uiso 1 1 calc R U . . .
H47C H 0.558223 0.341967 0.135118 0.082 Uiso 1 1 calc R U . . .
C48 C 0.7410(4) 0.1909(3) 0.13888(12) 0.0374(13) Uani 1 1 d . . . . .
H48 H 0.685414 0.173647 0.141187 0.045 Uiso 1 1 calc R U . . .
C49 C 0.7546(5) 0.1997(4) 0.10712(13) 0.056(2) Uani 1 1 d . . . . .
H49A H 0.808706 0.216414 0.103760 0.084 Uiso 1 1 calc R U . . .
H49B H 0.717371 0.235662 0.099528 0.084 Uiso 1 1 calc R U . . .
H49C H 0.746388 0.152836 0.097616 0.084 Uiso 1 1 calc R U . . .
C50 C 0.7933(4) 0.1307(4) 0.15039(16) 0.0534(18) Uani 1 1 d . . . . .
H50A H 0.785995 0.086503 0.139029 0.080 Uiso 1 1 calc R U . . .
H50B H 0.779209 0.120721 0.170191 0.080 Uiso 1 1 calc R U . . .
H50C H 0.848662 0.146053 0.149394 0.080 Uiso 1 1 calc R U . . .
C51 C 0.7230(3) 0.2090(3) 0.24958(10) 0.0269(11) Uani 1 1 d . . . . .
H51 H 0.752648 0.230546 0.264308 0.032 Uiso 1 1 d R U . . .
C52 C 0.6516(3) 0.2430(3) 0.23900(11) 0.0289(11) Uani 1 1 d . . . . .
C53 C 0.6172(3) 0.2111(3) 0.21475(10) 0.0248(10) Uani 1 1 d . . . . .
H53 H 0.571474 0.232404 0.206911 0.030 Uiso 1 1 d R U . . .
C54 C 0.6230(3) 0.1342(3) 0.20706(10) 0.0263(10) Uani 1 1 d . . . . .
C55 C 0.6692(3) 0.0820(3) 0.22158(10) 0.0284(11) Uani 1 1 d . . . . .
C56 C 0.6663(3) 0.0078(3) 0.21373(12) 0.0323(12) Uani 1 1 d . . . . .
C57 C 0.6222(4) -0.0113(3) 0.18998(13) 0.0391(13) Uani 1 1 d . . . . .
H57 H 0.621728 -0.060633 0.183855 0.047 Uiso 1 1 calc R U . . .
C58 C 0.5794(4) 0.0396(3) 0.17517(12) 0.0387(13) Uani 1 1 d . . . . .
H58 H 0.550383 0.025246 0.158839 0.046 Uiso 1 1 calc R U . . .
C59 C 0.5781(3) 0.1108(3) 0.18378(11) 0.0331(12) Uani 1 1 d . . . . .
H59 H 0.546369 0.144983 0.173819 0.040 Uiso 1 1 calc R U . . .
C60 C 0.7057(4) -0.0528(3) 0.22984(13) 0.0390(14) Uani 1 1 d . . . . .
H60A H 0.667900 -0.074661 0.243093 0.059 Uiso 1 1 calc R U . . .
H60B H 0.750730 -0.033363 0.240448 0.059 Uiso 1 1 calc R U . . .
H60C H 0.724138 -0.090033 0.216460 0.059 Uiso 1 1 calc R U . . .
C61 C 0.6218(3) 0.3134(3) 0.25141(11) 0.0309(11) Uani 1 1 d . . . . .
C62 C 0.5529(4) 0.3456(4) 0.24102(14) 0.0434(15) Uani 1 1 d . . . . .
H62 H 0.525837 0.324644 0.225374 0.052 Uiso 1 1 calc R U . . .
C63 C 0.5244(4) 0.4087(4) 0.25375(15) 0.0520(17) Uani 1 1 d . . . . .
H63 H 0.477787 0.430815 0.246619 0.062 Uiso 1 1 calc R U . . .
C64 C 0.5623(4) 0.4391(3) 0.27628(15) 0.0476(17) Uani 1 1 d . . . . .
H64 H 0.541546 0.481840 0.284896 0.057 Uiso 1 1 calc R U . . .
C65 C 0.6301(4) 0.4087(3) 0.28660(13) 0.0429(15) Uani 1 1 d . . . . .
H65 H 0.657069 0.430533 0.302095 0.051 Uiso 1 1 calc R U . . .
C66 C 0.6592(4) 0.3457(3) 0.27428(12) 0.0369(13) Uani 1 1 d . . . . .
H66 H 0.705836 0.324173 0.281695 0.044 Uiso 1 1 calc R U . . .
C67 C 0.8304(3) 0.0830(3) 0.25102(12) 0.0356(12) Uani 1 1 d . . . . .
H67 H 0.832300 0.037152 0.262460 0.043 Uiso 1 1 calc R U . . .
C68 C 0.8622(4) 0.0640(4) 0.22148(13) 0.0439(15) Uani 1 1 d . . . . .
H68A H 0.862444 0.107861 0.209593 0.066 Uiso 1 1 calc R U . . .
H68B H 0.828377 0.026946 0.212742 0.066 Uiso 1 1 calc R U . . .
H68C H 0.916035 0.045129 0.223195 0.066 Uiso 1 1 calc R U . . .
C69 C 0.8831(4) 0.1387(4) 0.26641(14) 0.0474(16) Uani 1 1 d . . . . .
H69A H 0.936417 0.118730 0.268413 0.071 Uiso 1 1 calc R U . . .
H69B H 0.861177 0.148840 0.285259 0.071 Uiso 1 1 calc R U . . .
H69C H 0.885188 0.183871 0.255363 0.071 Uiso 1 1 calc R U . . .
C70 C 0.6818(4) 0.0766(3) 0.28326(12) 0.0417(14) Uani 1 1 d . . . . .
H70 H 0.679752 0.022441 0.281076 0.050 Uiso 1 1 calc R U . . .
C71 C 0.5959(4) 0.1037(5) 0.28525(14) 0.061(2) Uani 1 1 d . . . . .
H71A H 0.568795 0.078256 0.300718 0.091 Uiso 1 1 calc R U . . .
H71B H 0.568653 0.093966 0.267290 0.091 Uiso 1 1 calc R U . . .
H71C H 0.595616 0.156260 0.288998 0.091 Uiso 1 1 calc R U . . .
C72 C 0.7278(5) 0.0926(4) 0.31037(13) 0.0529(18) Uani 1 1 d . . . . .
H72A H 0.733618 0.145456 0.312627 0.079 Uiso 1 1 calc R U . . .
H72B H 0.780110 0.070088 0.309171 0.079 Uiso 1 1 calc R U . . .
H72C H 0.699309 0.072719 0.326723 0.079 Uiso 1 1 calc R U . . .
P5 P 0.37052(13) 0.34801(14) 0.18206(5) 0.0678(6) Uani 1 1 d . . . . .
F1 F 0.3003(4) 0.4032(4) 0.18028(17) 0.127(2) Uani 1 1 d . U . . .
F2 F 0.3087(3) 0.2828(3) 0.18187(11) 0.0798(14) Uani 1 1 d . U . . .
F3 F 0.3777(3) 0.3435(3) 0.14853(10) 0.0891(16) Uani 1 1 d . U . . .
F4 F 0.4400(3) 0.2888(3) 0.18522(10) 0.0849(15) Uani 1 1 d . U . . .
F5 F 0.4340(4) 0.4090(4) 0.18375(16) 0.133(3) Uani 1 1 d . U . . .
F6 F 0.3633(3) 0.3479(4) 0.21622(11) 0.109(2) Uani 1 1 d . U . . .
P6 P 0.64002(10) 0.44801(10) 0.06256(4) 0.0486(4) Uani 1 1 d . . . . .
F7 F 0.5740(5) 0.4213(4) 0.04335(15) 0.139(3) Uani 1 1 d . U . . .
F8 F 0.5806(4) 0.4396(3) 0.08793(13) 0.114(2) Uani 1 1 d . U . . .
F9 F 0.6107(3) 0.5285(3) 0.05920(14) 0.1049(19) Uani 1 1 d . U . . .
F10 F 0.7023(4) 0.4779(4) 0.0843(2) 0.146(3) Uani 1 1 d . U . . .
F11 F 0.6992(5) 0.4571(5) 0.03821(19) 0.158(3) Uani 1 1 d . U . . .
F12 F 0.6691(4) 0.3687(3) 0.06819(14) 0.1015(18) Uani 1 1 d . U . . .

loop_
_atom_site_aniso_label
_atom_site_aniso_U_11
_atom_site_aniso_U_22
_atom_site_aniso_U_33
_atom_site_aniso_U_23
_atom_site_aniso_U_13
_atom_site_aniso_U_12
Pt1 0.02413(9) 0.02642(10) 0.02690(10) -0.00308(8) -0.00225(8) -0.00003(8)
P1 0.0266(6) 0.0287(7) 0.0291(6) -0.0015(5) -0.0037(5) 0.0001(6)
P2 0.0266(6) 0.0341(8) 0.0286(7) -0.0024(6) 0.0006(5) -0.0016(6)
C1 0.027(3) 0.033(3) 0.052(4) -0.013(3) 0.000(3) -0.001(2)
C2 0.031(3) 0.027(3) 0.029(3) 0.002(2) 0.004(2) 0.002(2)
C3 0.044(3) 0.023(3) 0.041(3) -0.005(2) -0.001(3) 0.001(2)
C4 0.048(4) 0.032(3) 0.040(3) 0.001(3) 0.010(3) 0.011(3)
C5 0.037(3) 0.045(4) 0.037(3) 0.007(3) 0.001(3) 0.005(3)
C6 0.030(3) 0.039(3) 0.037(3) 0.001(2) 0.000(2) 0.001(2)
C7 0.033(3) 0.027(3) 0.028(2) -0.001(2) 0.002(2) 0.000(2)
C8 0.033(3) 0.060(4) 0.058(4) -0.014(3) -0.007(3) 0.005(3)
C9 0.032(3) 0.031(3) 0.043(3) -0.006(2) -0.008(2) -0.003(2)
C10 0.073(5) 0.048(4) 0.050(4) 0.008(3) 0.008(4) -0.019(4)
C11 0.048(4) 0.030(3) 0.085(5) -0.005(3) -0.004(4) -0.008(3)
C12 0.033(3) 0.059(4) 0.028(3) -0.001(3) -0.008(2) 0.007(3)
C13 0.087(6) 0.060(5) 0.038(3) 0.014(3) 0.002(4) 0.000(4)
C14 0.081(5) 0.070(5) 0.031(3) -0.013(3) 0.001(3) 0.013(4)
C15 0.022(2) 0.036(3) 0.021(2) 0.001(2) -0.0018(19) -0.001(2)
C16 0.024(2) 0.026(3) 0.029(3) -0.003(2) -0.004(2) 0.005(2)
C17 0.032(3) 0.031(3) 0.033(3) -0.007(2) -0.006(2) 0.003(2)
C18 0.031(3) 0.034(3) 0.028(3) -0.005(2) -0.005(2) 0.009(2)
C19 0.030(3) 0.046(3) 0.026(3) -0.004(2) 0.000(2) 0.008(3)
C20 0.040(3) 0.058(4) 0.030(3) 0.002(3) 0.005(2) 0.009(3)
C21 0.052(4) 0.073(5) 0.030(3) -0.001(3) 0.005(3) 0.012(4)
C22 0.057(4) 0.067(5) 0.031(3) -0.015(3) -0.003(3) 0.018(4)
C23 0.038(3) 0.052(4) 0.033(3) -0.010(3) -0.010(2) 0.008(3)
C24 0.054(4) 0.087(6) 0.048(4) 0.000(4) 0.024(3) -0.007(4)
C25 0.028(2) 0.033(3) 0.028(2) -0.002(2) -0.005(2) -0.001(2)
C26 0.051(4) 0.032(3) 0.032(3) -0.003(2) -0.006(3) 0.000(3)
C27 0.060(4) 0.038(3) 0.043(3) 0.009(3) -0.015(3) -0.011(3)
C28 0.058(4) 0.050(4) 0.034(3) 0.011(3) -0.011(3) -0.019(3)
C29 0.055(4) 0.054(4) 0.027(3) -0.005(3) 0.004(3) -0.011(3)
C30 0.048(3) 0.040(3) 0.025(3) -0.005(2) 0.000(2) -0.002(3)
C31 0.024(3) 0.042(3) 0.038(3) 0.001(3) 0.000(2) 0.001(2)
C32 0.059(5) 0.045(4) 0.101(7) -0.001(4) -0.031(5) 0.010(4)
C33 0.046(4) 0.081(5) 0.043(4) -0.002(4) -0.012(3) 0.004(4)
C34 0.033(3) 0.035(3) 0.045(3) 0.002(3) 0.005(3) -0.005(2)
C35 0.050(4) 0.041(4) 0.060(4) -0.012(3) 0.005(3) -0.005(3)
C36 0.065(5) 0.045(4) 0.057(4) 0.018(3) 0.006(4) 0.005(3)
Pt2 0.02721(10) 0.02457(10) 0.02177(9) -0.00017(8) -0.00182(7) -0.00042(8)
P3 0.0278(7) 0.0330(7) 0.0232(6) 0.0029(5) -0.0026(5) -0.0048(6)
P4 0.0351(7) 0.0279(7) 0.0234(6) 0.0029(5) -0.0032(5) 0.0015(6)
C37 0.023(2) 0.031(3) 0.032(3) -0.001(2) -0.006(2) -0.002(2)
C38 0.029(3) 0.021(3) 0.034(3) -0.006(2) 0.001(2) -0.001(2)
C39 0.029(3) 0.033(3) 0.046(3) -0.003(3) -0.007(2) 0.003(2)
C40 0.031(3) 0.037(3) 0.054(4) 0.002(3) 0.005(3) -0.006(3)
C41 0.042(3) 0.041(4) 0.044(3) -0.001(3) 0.013(3) -0.007(3)
C42 0.040(3) 0.040(3) 0.031(3) 0.001(2) 0.000(2) -0.004(3)
C43 0.031(3) 0.030(3) 0.027(2) -0.004(2) 0.003(2) -0.003(2)
C44 0.056(4) 0.078(5) 0.043(4) 0.025(4) -0.006(3) -0.024(4)
C45 0.031(3) 0.046(4) 0.031(3) 0.012(3) -0.007(2) -0.001(3)
C46 0.074(5) 0.043(4) 0.085(6) -0.005(4) -0.030(5) 0.020(4)
C47 0.035(3) 0.069(5) 0.060(4) 0.024(4) -0.011(3) -0.002(3)
C48 0.037(3) 0.045(4) 0.031(3) -0.004(2) 0.000(2) -0.012(3)
C49 0.075(5) 0.065(5) 0.027(3) -0.017(3) 0.005(3) -0.023(4)
C50 0.062(5) 0.039(4) 0.059(4) -0.010(3) 0.006(4) -0.001(3)
C51 0.033(3) 0.028(3) 0.020(2) 0.000(2) -0.007(2) -0.004(2)
C52 0.032(3) 0.026(3) 0.029(2) 0.001(2) 0.001(2) 0.001(2)
C53 0.028(3) 0.020(2) 0.026(2) 0.0069(19) 0.001(2) 0.002(2)
C54 0.028(2) 0.032(3) 0.020(2) 0.000(2) 0.0031(19) -0.004(2)
C55 0.032(3) 0.028(3) 0.025(2) 0.002(2) 0.002(2) -0.001(2)
C56 0.032(3) 0.032(3) 0.033(3) 0.006(2) 0.003(2) -0.004(2)
C57 0.044(3) 0.030(3) 0.043(3) -0.006(2) 0.002(3) -0.006(3)
C58 0.041(3) 0.041(3) 0.034(3) -0.005(3) -0.005(3) -0.009(3)
C59 0.032(3) 0.037(3) 0.030(3) 0.002(2) -0.002(2) -0.006(2)
C60 0.053(4) 0.028(3) 0.036(3) 0.001(2) 0.004(3) 0.000(3)
C61 0.033(3) 0.032(3) 0.028(2) 0.000(2) 0.009(2) -0.002(2)
C62 0.042(3) 0.043(4) 0.046(3) -0.006(3) 0.000(3) 0.009(3)
C63 0.049(4) 0.043(4) 0.064(4) -0.005(3) 0.010(3) 0.015(3)
C64 0.050(4) 0.031(3) 0.061(4) -0.008(3) 0.028(3) -0.006(3)
C65 0.048(4) 0.040(3) 0.041(3) -0.013(3) 0.018(3) -0.011(3)
C66 0.037(3) 0.034(3) 0.039(3) -0.004(2) 0.007(3) -0.005(3)
C67 0.038(3) 0.030(3) 0.039(3) 0.002(2) -0.011(2) 0.002(2)
C68 0.039(3) 0.044(4) 0.049(4) 0.004(3) -0.002(3) 0.006(3)
C69 0.045(4) 0.048(4) 0.050(4) 0.004(3) -0.019(3) 0.002(3)
C70 0.060(4) 0.037(3) 0.028(3) 0.005(2) 0.003(3) -0.002(3)
C71 0.050(4) 0.097(6) 0.035(3) 0.009(4) 0.008(3) -0.007(4)
C72 0.068(5) 0.063(5) 0.028(3) 0.002(3) -0.006(3) 0.007(4)
P5 0.0496(11) 0.0881(16) 0.0657(13) -0.0390(12) 0.0102(10) -0.0085(11)
F1 0.110(5) 0.106(4) 0.166(6) -0.007(4) 0.029(4) 0.036(4)
F2 0.066(3) 0.095(4) 0.078(3) -0.018(3) -0.004(2) -0.017(3)
F3 0.100(4) 0.106(4) 0.061(3) -0.005(3) 0.004(3) 0.002(3)
F4 0.058(3) 0.125(4) 0.072(3) -0.020(3) 0.005(2) 0.011(3)
F5 0.117(5) 0.117(5) 0.165(6) -0.044(4) 0.023(4) -0.053(4)
F6 0.087(4) 0.171(5) 0.070(3) -0.058(3) 0.016(3) -0.010(4)
P6 0.0338(8) 0.0462(10) 0.0657(11) 0.0141(8) -0.0051(8) 0.0006(7)
F7 0.141(5) 0.149(6) 0.126(5) 0.000(4) -0.082(4) -0.015(4)
F8 0.135(5) 0.102(4) 0.105(4) 0.028(3) 0.043(4) 0.009(4)
F9 0.087(4) 0.070(3) 0.157(5) 0.046(3) 0.010(4) 0.013(3)
F10 0.104(5) 0.122(5) 0.212(7) -0.023(5) -0.078(5) -0.004(4)
F11 0.148(6) 0.155(6) 0.171(6) 0.034(5) 0.101(5) 0.016(5)
F12 0.118(4) 0.065(3) 0.122(4) 0.004(3) -0.016(4) 0.030(3)

loop_
_atom_type_symbol
_atom_type_description
_atom_type_scat_dispersion_real
_atom_type_scat_dispersion_imag
_atom_type_scat_source
C C 0.0033 0.0016 'International Tables Vol C Tables 4.2.6.8 and 6.1.1.4'
H H 0.0000 0.0000 'International Tables Vol C Tables 4.2.6.8 and 6.1.1.4'
F F 0.0171 0.0103 'International Tables Vol C Tables 4.2.6.8 and 6.1.1.4'
P P 0.1023 0.0942 'International Tables Vol C Tables 4.2.6.8 and 6.1.1.4'
Pt Pt -1.7033 8.3905 'International Tables Vol C Tables 4.2.6.8 and 6.1.1.4'

loop_
_geom_angle_atom_site_label_1
_geom_angle_atom_site_label_2
_geom_angle_atom_site_label_3
_geom_angle
_geom_angle_site_symmetry_1
_geom_angle_site_symmetry_3
_geom_angle_publ_flag
C1 Pt1 C16 134.1(2) . . ?
C1 Pt1 C15 101.6(2) . . ?
C16 Pt1 C15 39.00(19) . . ?
C1 Pt1 P1 83.44(16) . . ?
C16 Pt1 P1 135.23(15) . . ?
C15 Pt1 P1 174.23(15) . . ?
C1 Pt1 C17 167.1(2) . . ?
C16 Pt1 C17 36.33(18) . . ?
C15 Pt1 C17 65.76(19) . . ?
P1 Pt1 C17 109.31(14) . . ?
C7 P1 C12 104.0(3) . . ?
C7 P1 C9 108.1(3) . . ?
C12 P1 C9 107.4(3) . . ?
C7 P1 Pt1 104.52(18) . . ?
C12 P1 Pt1 114.8(2) . . ?
C9 P1 Pt1 116.98(19) . . ?
C15 P2 C19 106.4(3) . . ?
C15 P2 C34 111.0(3) . . ?
C19 P2 C34 113.4(3) . . ?
C15 P2 C31 108.1(2) . . ?
C19 P2 C31 106.9(3) . . ?
C34 P2 C31 110.7(3) . . ?
C2 C1 Pt1 116.6(4) . . ?
C2 C1 H1A 108.1 . . ?
Pt1 C1 H1A 108.1 . . ?
C2 C1 H1B 108.1 . . ?
Pt1 C1 H1B 108.1 . . ?
H1A C1 H1B 107.3 . . ?
C7 C2 C3 119.9(5) . . ?
C7 C2 C1 120.4(5) . . ?
C3 C2 C1 119.7(5) . . ?
C4 C3 C2 120.1(6) . . ?
C4 C3 H3 119.9 . . ?
C2 C3 H3 119.9 . . ?
C5 C4 C3 120.3(6) . . ?
C5 C4 H4 119.9 . . ?
C3 C4 H4 119.9 . . ?
C4 C5 C6 121.1(6) . . ?
C4 C5 H5 119.4 . . ?
C6 C5 H5 119.4 . . ?
C5 C6 C7 118.6(5) . . ?
C5 C6 C8 118.2(5) . . ?
C7 C6 C8 123.2(5) . . ?
C2 C7 C6 120.0(5) . . ?
C2 C7 P1 112.3(4) . . ?
C6 C7 P1 127.7(4) . . ?
C6 C8 H8A 109.5 . . ?
C6 C8 H8B 109.5 . . ?
H8A C8 H8B 109.5 . . ?
C6 C8 H8C 109.5 . . ?
H8A C8 H8C 109.5 . . ?
H8B C8 H8C 109.5 . . ?
C10 C9 C11 109.1(6) . . ?
C10 C9 P1 110.8(4) . . ?
C11 C9 P1 112.5(4) . . ?
C10 C9 H9 108.1 . . ?
C11 C9 H9 108.1 . . ?
P1 C9 H9 108.1 . . ?
C9 C10 H10A 109.5 . . ?
C9 C10 H10B 109.5 . . ?
H10A C10 H10B 109.5 . . ?
C9 C10 H10C 109.5 . . ?
H10A C10 H10C 109.5 . . ?
H10B C10 H10C 109.5 . . ?
C9 C11 H11A 109.5 . . ?
C9 C11 H11B 109.5 . . ?
H11A C11 H11B 109.5 . . ?
C9 C11 H11C 109.5 . . ?
H11A C11 H11C 109.5 . . ?
H11B C11 H11C 109.5 . . ?
C14 C12 C13 111.0(6) . . ?
C14 C12 P1 114.8(5) . . ?
C13 C12 P1 109.2(4) . . ?
C14 C12 H12 107.1 . . ?
C13 C12 H12 107.1 . . ?
P1 C12 H12 107.1 . . ?
C12 C13 H13A 109.5 . . ?
C12 C13 H13B 109.5 . . ?
H13A C13 H13B 109.5 . . ?
C12 C13 H13C 109.5 . . ?
H13A C13 H13C 109.5 . . ?
H13B C13 H13C 109.5 . . ?
C12 C14 H14A 109.5 . . ?
C12 C14 H14B 109.5 . . ?
H14A C14 H14B 109.5 . . ?
C12 C14 H14C 109.5 . . ?
H14A C14 H14C 109.5 . . ?
H14B C14 H14C 109.5 . . ?
C16 C15 P2 116.9(4) . . ?
C16 C15 Pt1 70.1(3) . . ?
P2 C15 Pt1 113.7(2) . . ?
C16 C15 H15 120.6 . . ?
P2 C15 H15 111.7 . . ?
Pt1 C15 H15 117.9 . . ?
C17 C16 C15 117.6(5) . . ?
C17 C16 C25 122.0(5) . . ?
C15 C16 C25 120.1(4) . . ?
C17 C16 Pt1 77.5(3) . . ?
C15 C16 Pt1 70.9(3) . . ?
C25 C16 Pt1 116.7(3) . . ?
C16 C17 C18 125.3(5) . . ?
C16 C17 Pt1 66.1(3) . . ?
C18 C17 Pt1 105.9(4) . . ?
C16 C17 H17 117.6 . . ?
C18 C17 H17 113.0 . . ?
Pt1 C17 H17 118.8 . . ?
C23 C18 C19 118.0(5) . . ?
C23 C18 C17 118.4(5) . . ?
C19 C18 C17 123.6(5) . . ?
C20 C19 C18 120.6(5) . . ?
C20 C19 P2 121.5(5) . . ?
C18 C19 P2 117.7(4) . . ?
C21 C20 C19 117.7(6) . . ?
C21 C20 C24 118.2(6) . . ?
C19 C20 C24 124.1(6) . . ?
C22 C21 C20 122.4(6) . . ?
C22 C21 H21 118.8 . . ?
C20 C21 H21 118.8 . . ?
C21 C22 C23 120.3(6) . . ?
C21 C22 H22 119.9 . . ?
C23 C22 H22 119.9 . . ?
C22 C23 C18 120.9(6) . . ?
C22 C23 H23 119.5 . . ?
C18 C23 H23 119.5 . . ?
C20 C24 H24A 109.5 . . ?
C20 C24 H24B 109.5 . . ?
H24A C24 H24B 109.5 . . ?
C20 C24 H24C 109.5 . . ?
H24A C24 H24C 109.5 . . ?
H24B C24 H24C 109.5 . . ?
C26 C25 C30 118.0(5) . . ?
C26 C25 C16 120.3(5) . . ?
C30 C25 C16 121.6(5) . . ?
C27 C26 C25 120.7(6) . . ?
C27 C26 H26 119.6 . . ?
C25 C26 H26 119.6 . . ?
C26 C27 C28 120.8(6) . . ?
C26 C27 H27 119.6 . . ?
C28 C27 H27 119.6 . . ?
C27 C28 C29 118.8(6) . . ?
C27 C28 H28 120.6 . . ?
C29 C28 H28 120.6 . . ?
C30 C29 C28 120.5(6) . . ?
C30 C29 H29 119.7 . . ?
C28 C29 H29 119.7 . . ?
C29 C30 C25 121.2(6) . . ?
C29 C30 H30 119.4 . . ?
C25 C30 H30 119.4 . . ?
C32 C31 C33 110.6(6) . . ?
C32 C31 P2 110.4(4) . . ?
C33 C31 P2 112.8(4) . . ?
C32 C31 H31 107.6 . . ?
C33 C31 H31 107.6 . . ?
P2 C31 H31 107.6 . . ?
C31 C32 H32A 109.5 . . ?
C31 C32 H32B 109.5 . . ?
H32A C32 H32B 109.5 . . ?
C31 C32 H32C 109.5 . . ?
H32A C32 H32C 109.5 . . ?
H32B C32 H32C 109.5 . . ?
C31 C33 H33A 109.5 . . ?
C31 C33 H33B 109.5 . . ?
H33A C33 H33B 109.5 . . ?
C31 C33 H33C 109.5 . . ?
H33A C33 H33C 109.5 . . ?
H33B C33 H33C 109.5 . . ?
C35 C34 C36 110.0(5) . . ?
C35 C34 P2 111.0(4) . . ?
C36 C34 P2 112.5(4) . . ?
C35 C34 H34 107.7 . . ?
C36 C34 H34 107.7 . . ?
P2 C34 H34 107.7 . . ?
C34 C35 H35A 109.5 . . ?
C34 C35 H35B 109.5 . . ?
H35A C35 H35B 109.5 . . ?
C34 C35 H35C 109.5 . . ?
H35A C35 H35C 109.5 . . ?
H35B C35 H35C 109.5 . . ?
C34 C36 H36A 109.5 . . ?
C34 C36 H36B 109.5 . . ?
H36A C36 H36B 109.5 . . ?
C34 C36 H36C 109.5 . . ?
H36A C36 H36C 109.5 . . ?
H36B C36 H36C 109.5 . . ?
C37 Pt2 C51 103.4(2) . . ?
C37 Pt2 C52 136.9(2) . . ?
C51 Pt2 C52 38.87(19) . . ?
C37 Pt2 P3 83.32(15) . . ?
C51 Pt2 P3 172.08(14) . . ?
C52 Pt2 P3 136.48(14) . . ?
C37 Pt2 C53 168.18(19) . . ?
C51 Pt2 C53 66.38(18) . . ?
C52 Pt2 C53 36.91(18) . . ?
P3 Pt2 C53 106.45(13) . . ?
C43 P3 C45 109.7(3) . . ?
C43 P3 C48 107.4(3) . . ?
C45 P3 C48 106.7(3) . . ?
C43 P3 Pt2 105.05(17) . . ?
C45 P3 Pt2 119.0(2) . . ?
C48 P3 Pt2 108.53(19) . . ?
C51 P4 C55 105.4(2) . . ?
C51 P4 C70 112.6(3) . . ?
C55 P4 C70 106.9(3) . . ?
C51 P4 C67 110.0(3) . . ?
C55 P4 C67 115.0(3) . . ?
C70 P4 C67 106.9(3) . . ?
C38 C37 Pt2 117.7(3) . . ?
C38 C37 H37A 107.9 . . ?
Pt2 C37 H37A 107.9 . . ?
C38 C37 H37B 107.9 . . ?
Pt2 C37 H37B 107.9 . . ?
H37A C37 H37B 107.2 . . ?
C39 C38 C43 119.8(5) . . ?
C39 C38 C37 119.0(5) . . ?
C43 C38 C37 121.2(5) . . ?
C40 C39 C38 120.0(5) . . ?
C40 C39 H39 120.0 . . ?
C38 C39 H39 120.0 . . ?
C41 C40 C39 120.2(6) . . ?
C41 C40 H40 119.9 . . ?
C39 C40 H40 119.9 . . ?
C40 C41 C42 122.5(6) . . ?
C40 C41 H41 118.8 . . ?
C42 C41 H41 118.8 . . ?
C41 C42 C43 117.3(5) . . ?
C41 C42 C44 116.8(6) . . ?
C43 C42 C44 125.8(5) . . ?
C38 C43 C42 120.4(5) . . ?
C38 C43 P3 111.0(4) . . ?
C42 C43 P3 128.7(4) . . ?
C42 C44 H44A 109.5 . . ?
C42 C44 H44B 109.5 . . ?
H44A C44 H44B 109.5 . . ?
C42 C44 H44C 109.5 . . ?
H44A C44 H44C 109.5 . . ?
H44B C44 H44C 109.5 . . ?
C46 C45 C47 110.8(6) . . ?
C46 C45 P3 111.0(4) . . ?
C47 C45 P3 111.4(4) . . ?
C46 C45 H45 107.9 . . ?
C47 C45 H45 107.9 . . ?
P3 C45 H45 107.9 . . ?
C45 C46 H46A 109.5 . . ?
C45 C46 H46B 109.5 . . ?
H46A C46 H46B 109.5 . . ?
C45 C46 H46C 109.5 . . ?
H46A C46 H46C 109.5 . . ?
H46B C46 H46C 109.5 . . ?
C45 C47 H47A 109.5 . . ?
C45 C47 H47B 109.5 . . ?
H47A C47 H47B 109.5 . . ?
C45 C47 H47C 109.5 . . ?
H47A C47 H47C 109.5 . . ?
H47B C47 H47C 109.5 . . ?
C50 C48 C49 109.9(6) . . ?
C50 C48 P3 111.9(4) . . ?
C49 C48 P3 115.2(5) . . ?
C50 C48 H48 106.4 . . ?
C49 C48 H48 106.4 . . ?
P3 C48 H48 106.4 . . ?
C48 C49 H49A 109.5 . . ?
C48 C49 H49B 109.5 . . ?
H49A C49 H49B 109.5 . . ?
C48 C49 H49C 109.5 . . ?
H49A C49 H49C 109.5 . . ?
H49B C49 H49C 109.5 . . ?
C48 C50 H50A 109.5 . . ?
C48 C50 H50B 109.5 . . ?
H50A C50 H50B 109.5 . . ?
C48 C50 H50C 109.5 . . ?
H50A C50 H50C 109.5 . . ?
H50B C50 H50C 109.5 . . ?
C52 C51 P4 118.5(4) . . ?
C52 C51 Pt2 70.9(3) . . ?
P4 C51 Pt2 110.4(2) . . ?
C52 C51 H51 121.1 . . ?
P4 C51 H51 111.5 . . ?
Pt2 C51 H51 118.1 . . ?
C53 C52 C51 116.5(5) . . ?
C53 C52 C61 122.1(5) . . ?
C51 C52 C61 121.1(5) . . ?
C53 C52 Pt2 74.8(3) . . ?
C51 C52 Pt2 70.2(3) . . ?
C61 C52 Pt2 119.1(4) . . ?
C52 C53 C54 125.0(4) . . ?
C52 C53 Pt2 68.3(3) . . ?
C54 C53 Pt2 99.8(3) . . ?
C52 C53 H53 119.0 . . ?
C54 C53 H53 111.1 . . ?
Pt2 C53 H53 125.9 . . ?
C59 C54 C55 118.2(5) . . ?
C59 C54 C53 116.9(5) . . ?
C55 C54 C53 125.0(5) . . ?
C56 C55 C54 120.5(5) . . ?
C56 C55 P4 122.1(4) . . ?
C54 C55 P4 117.4(4) . . ?
C57 C56 C55 118.3(5) . . ?
C57 C56 C60 117.2(5) . . ?
C55 C56 C60 124.5(5) . . ?
C58 C57 C56 121.4(6) . . ?
C58 C57 H57 119.3 . . ?
C56 C57 H57 119.3 . . ?
C59 C58 C57 120.5(5) . . ?
C59 C58 H58 119.7 . . ?
C57 C58 H58 119.7 . . ?
C58 C59 C54 121.0(5) . . ?
C58 C59 H59 119.5 . . ?
C54 C59 H59 119.5 . . ?
C56 C60 H60A 109.5 . . ?
C56 C60 H60B 109.5 . . ?
H60A C60 H60B 109.5 . . ?
C56 C60 H60C 109.5 . . ?
H60A C60 H60C 109.5 . . ?
H60B C60 H60C 109.5 . . ?
C66 C61 C62 118.3(5) . . ?
C66 C61 C52 121.0(5) . . ?
C62 C61 C52 120.6(5) . . ?
C63 C62 C61 119.5(6) . . ?
C63 C62 H62 120.2 . . ?
C61 C62 H62 120.2 . . ?
C64 C63 C62 120.9(7) . . ?
C64 C63 H63 119.5 . . ?
C62 C63 H63 119.5 . . ?
C63 C64 C65 120.4(6) . . ?
C63 C64 H64 119.8 . . ?
C65 C64 H64 119.8 . . ?
C64 C65 C66 119.5(6) . . ?
C64 C65 H65 120.3 . . ?
C66 C65 H65 120.3 . . ?
C61 C66 C65 121.4(6) . . ?
C61 C66 H66 119.3 . . ?
C65 C66 H66 119.3 . . ?
C68 C67 C69 112.0(5) . . ?
C68 C67 P4 114.0(4) . . ?
C69 C67 P4 110.5(4) . . ?
C68 C67 H67 106.6 . . ?
C69 C67 H67 106.6 . . ?
P4 C67 H67 106.6 . . ?
C67 C68 H68A 109.5 . . ?
C67 C68 H68B 109.5 . . ?
H68A C68 H68B 109.5 . . ?
C67 C68 H68C 109.5 . . ?
H68A C68 H68C 109.5 . . ?
H68B C68 H68C 109.5 . . ?
C67 C69 H69A 109.5 . . ?
C67 C69 H69B 109.5 . . ?
H69A C69 H69B 109.5 . . ?
C67 C69 H69C 109.5 . . ?
H69A C69 H69C 109.5 . . ?
H69B C69 H69C 109.5 . . ?
C72 C70 C71 111.7(6) . . ?
C72 C70 P4 114.0(5) . . ?
C71 C70 P4 109.2(4) . . ?
C72 C70 H70 107.2 . . ?
C71 C70 H70 107.2 . . ?
P4 C70 H70 107.2 . . ?
C70 C71 H71A 109.5 . . ?
C70 C71 H71B 109.5 . . ?
H71A C71 H71B 109.5 . . ?
C70 C71 H71C 109.5 . . ?
H71A C71 H71C 109.5 . . ?
H71B C71 H71C 109.5 . . ?
C70 C72 H72A 109.5 . . ?
C70 C72 H72B 109.5 . . ?
H72A C72 H72B 109.5 . . ?
C70 C72 H72C 109.5 . . ?
H72A C72 H72C 109.5 . . ?
H72B C72 H72C 109.5 . . ?
F5 P5 F1 93.6(4) . . ?
F5 P5 F3 92.0(4) . . ?
F1 P5 F3 92.2(4) . . ?
F5 P5 F2 176.3(4) . . ?
F1 P5 F2 89.2(4) . . ?
F3 P5 F2 90.3(3) . . ?
F5 P5 F4 88.6(4) . . ?
F1 P5 F4 176.8(4) . . ?
F3 P5 F4 90.0(3) . . ?
F2 P5 F4 88.5(3) . . ?
F5 P5 F6 90.1(4) . . ?
F1 P5 F6 89.8(4) . . ?
F3 P5 F6 176.9(4) . . ?
F2 P5 F6 87.4(3) . . ?
F4 P5 F6 87.8(3) . . ?
F7 P6 F11 94.1(5) . . ?
F7 P6 F12 91.9(4) . . ?
F11 P6 F12 91.3(4) . . ?
F7 P6 F9 90.6(4) . . ?
F11 P6 F9 91.7(4) . . ?
F12 P6 F9 176.0(4) . . ?
F7 P6 F8 87.1(4) . . ?
F11 P6 F8 178.8(5) . . ?
F12 P6 F8 89.0(3) . . ?
F9 P6 F8 88.0(3) . . ?
F7 P6 F10 174.9(5) . . ?
F11 P6 F10 90.6(5) . . ?
F12 P6 F10 90.1(4) . . ?
F9 P6 F10 87.1(4) . . ?
F8 P6 F10 88.2(5) . . ?

loop_
_geom_bond_atom_site_label_1
_geom_bond_atom_site_label_2
_geom_bond_distance
_geom_bond_site_symmetry_2
_geom_bond_publ_flag
Pt1 C1 2.064(6) . ?
Pt1 C16 2.156(5) . ?
Pt1 C15 2.167(5) . ?
Pt1 P1 2.2492(13) . ?
Pt1 C17 2.302(5) . ?
P1 C7 1.825(5) . ?
P1 C12 1.854(6) . ?
P1 C9 1.855(6) . ?
P2 C15 1.778(5) . ?
P2 C19 1.799(6) . ?
P2 C34 1.816(6) . ?
P2 C31 1.837(6) . ?
C1 C2 1.516(8) . ?
C1 H1A 0.9900 . ?
C1 H1B 0.9900 . ?
C2 C7 1.388(7) . ?
C2 C3 1.390(7) . ?
C3 C4 1.382(8) . ?
C3 H3 0.9500 . ?
C4 C5 1.375(9) . ?
C4 H4 0.9500 . ?
C5 C6 1.386(9) . ?
C5 H5 0.9500 . ?
C6 C7 1.416(8) . ?
C6 C8 1.514(8) . ?
C8 H8A 0.9800 . ?
C8 H8B 0.9800 . ?
C8 H8C 0.9800 . ?
C9 C10 1.529(9) . ?
C9 C11 1.531(9) . ?
C9 H9 1.0000 . ?
C10 H10A 0.9800 . ?
C10 H10B 0.9800 . ?
C10 H10C 0.9800 . ?
C11 H11A 0.9800 . ?
C11 H11B 0.9800 . ?
C11 H11C 0.9800 . ?
C12 C14 1.508(9) . ?
C12 C13 1.522(10) . ?
C12 H12 1.0000 . ?
C13 H13A 0.9800 . ?
C13 H13B 0.9800 . ?
C13 H13C 0.9800 . ?
C14 H14A 0.9800 . ?
C14 H14B 0.9800 . ?
C14 H14C 0.9800 . ?
C15 C16 1.443(7) . ?
C15 H15 0.9526 . ?
C16 C17 1.397(7) . ?
C16 C25 1.482(7) . ?
C17 C18 1.478(8) . ?
C17 H17 0.9560 . ?
C18 C23 1.394(7) . ?
C18 C19 1.417(8) . ?
C19 C20 1.415(8) . ?
C20 C21 1.384(9) . ?
C20 C24 1.510(10) . ?
C21 C22 1.354(10) . ?
C21 H21 0.9500 . ?
C22 C23 1.380(9) . ?
C22 H22 0.9500 . ?
C23 H23 0.9500 . ?
C24 H24A 0.9800 . ?
C24 H24B 0.9800 . ?
C24 H24C 0.9800 . ?
C25 C26 1.387(8) . ?
C25 C30 1.390(7) . ?
C26 C27 1.377(8) . ?
C26 H26 0.9500 . ?
C27 C28 1.379(10) . ?
C27 H27 0.9500 . ?
C28 C29 1.385(9) . ?
C28 H28 0.9500 . ?
C29 C30 1.368(8) . ?
C29 H29 0.9500 . ?
C30 H30 0.9500 . ?
C31 C32 1.517(9) . ?
C31 C33 1.520(8) . ?
C31 H31 1.0000 . ?
C32 H32A 0.9800 . ?
C32 H32B 0.9800 . ?
C32 H32C 0.9800 . ?
C33 H33A 0.9800 . ?
C33 H33B 0.9800 . ?
C33 H33C 0.9800 . ?
C34 C35 1.538(9) . ?
C34 C36 1.545(9) . ?
C34 H34 1.0000 . ?
C35 H35A 0.9800 . ?
C35 H35B 0.9800 . ?
C35 H35C 0.9800 . ?
C36 H36A 0.9800 . ?
C36 H36B 0.9800 . ?
C36 H36C 0.9800 . ?
Pt2 C37 2.062(5) . ?
Pt2 C51 2.173(5) . ?
Pt2 C52 2.182(5) . ?
Pt2 P3 2.2540(13) . ?
Pt2 C53 2.266(5) . ?
P3 C43 1.832(5) . ?
P3 C45 1.845(6) . ?
P3 C48 1.851(6) . ?
P4 C51 1.759(5) . ?
P4 C55 1.798(5) . ?
P4 C70 1.829(6) . ?
P4 C67 1.834(6) . ?
C37 C38 1.504(7) . ?
C37 H37A 0.9900 . ?
C37 H37B 0.9900 . ?
C38 C39 1.392(7) . ?
C38 C43 1.402(7) . ?
C39 C40 1.379(8) . ?
C39 H39 0.9500 . ?
C40 C41 1.367(9) . ?
C40 H40 0.9500 . ?
C41 C42 1.393(8) . ?
C41 H41 0.9500 . ?
C42 C43 1.414(7) . ?
C42 C44 1.498(8) . ?
C44 H44A 0.9800 . ?
C44 H44B 0.9800 . ?
C44 H44C 0.9800 . ?
C45 C46 1.503(9) . ?
C45 C47 1.533(8) . ?
C45 H45 1.0000 . ?
C46 H46A 0.9800 . ?
C46 H46B 0.9800 . ?
C46 H46C 0.9800 . ?
C47 H47A 0.9800 . ?
C47 H47B 0.9800 . ?
C47 H47C 0.9800 . ?
C48 C50 1.516(9) . ?
C48 C49 1.522(8) . ?
C48 H48 1.0000 . ?
C49 H49A 0.9800 . ?
C49 H49B 0.9800 . ?
C49 H49C 0.9800 . ?
C50 H50A 0.9800 . ?
C50 H50B 0.9800 . ?
C50 H50C 0.9800 . ?
C51 C52 1.449(7) . ?
C51 H51 0.9430 . ?
C52 C53 1.410(7) . ?
C52 C61 1.505(7) . ?
C53 C54 1.461(7) . ?
C53 H53 0.9428 . ?
C54 C59 1.402(7) . ?
C54 C55 1.413(7) . ?
C55 C56 1.411(7) . ?
C56 C57 1.390(8) . ?
C56 C60 1.504(8) . ?
C57 C58 1.373(9) . ?
C57 H57 0.9500 . ?
C58 C59 1.369(8) . ?
C58 H58 0.9500 . ?
C59 H59 0.9500 . ?
C60 H60A 0.9800 . ?
C60 H60B 0.9800 . ?
C60 H60C 0.9800 . ?
C61 C66 1.384(8) . ?
C61 C62 1.396(8) . ?
C62 C63 1.390(9) . ?
C62 H62 0.9500 . ?
C63 C64 1.360(10) . ?
C63 H63 0.9500 . ?
C64 C65 1.368(10) . ?
C64 H64 0.9500 . ?
C65 C66 1.384(8) . ?
C65 H65 0.9500 . ?
C66 H66 0.9500 . ?
C67 C68 1.532(8) . ?
C67 C69 1.538(8) . ?
C67 H67 1.0000 . ?
C68 H68A 0.9800 . ?
C68 H68B 0.9800 . ?
C68 H68C 0.9800 . ?
C69 H69A 0.9800 . ?
C69 H69B 0.9800 . ?
C69 H69C 0.9800 . ?
C70 C72 1.525(9) . ?
C70 C71 1.541(10) . ?
C70 H70 1.0000 . ?
C71 H71A 0.9800 . ?
C71 H71B 0.9800 . ?
C71 H71C 0.9800 . ?
C72 H72A 0.9800 . ?
C72 H72B 0.9800 . ?
C72 H72C 0.9800 . ?
P5 F5 1.555(6) . ?
P5 F1 1.565(7) . ?
P5 F3 1.586(5) . ?
P5 F2 1.590(5) . ?
P5 F4 1.609(6) . ?
P5 F6 1.613(6) . ?
P6 F7 1.520(6) . ?
P6 F11 1.533(7) . ?
P6 F12 1.560(5) . ?
P6 F9 1.567(6) . ?
P6 F8 1.570(6) . ?
P6 F10 1.571(7) . ?

loop_
_geom_torsion_atom_site_label_1
_geom_torsion_atom_site_label_2
_geom_torsion_atom_site_label_3
_geom_torsion_atom_site_label_4
_geom_torsion
_geom_torsion_site_symmetry_1
_geom_torsion_site_symmetry_2
_geom_torsion_site_symmetry_3
_geom_torsion_site_symmetry_4
_geom_torsion_publ_flag
Pt1 C1 C2 C7 14.6(7) . . . . ?
Pt1 C1 C2 C3 -165.8(4) . . . . ?
C7 C2 C3 C4 0.2(8) . . . . ?
C1 C2 C3 C4 -179.5(5) . . . . ?
C2 C3 C4 C5 0.7(9) . . . . ?
C3 C4 C5 C6 -0.1(9) . . . . ?
C4 C5 C6 C7 -1.4(9) . . . . ?
C4 C5 C6 C8 179.0(6) . . . . ?
C3 C2 C7 C6 -1.7(8) . . . . ?
C1 C2 C7 C6 178.0(5) . . . . ?
C3 C2 C7 P1 178.0(4) . . . . ?
C1 C2 C7 P1 -2.4(7) . . . . ?
C5 C6 C7 C2 2.3(8) . . . . ?
C8 C6 C7 C2 -178.2(6) . . . . ?
C5 C6 C7 P1 -177.3(4) . . . . ?
C8 C6 C7 P1 2.3(9) . . . . ?
C12 P1 C7 C2 111.8(4) . . . . ?
C9 P1 C7 C2 -134.2(4) . . . . ?
Pt1 P1 C7 C2 -8.9(4) . . . . ?
C12 P1 C7 C6 -68.5(6) . . . . ?
C9 P1 C7 C6 45.4(6) . . . . ?
Pt1 P1 C7 C6 170.7(5) . . . . ?
C7 P1 C9 C10 43.3(5) . . . . ?
C12 P1 C9 C10 155.0(5) . . . . ?
Pt1 P1 C9 C10 -74.2(5) . . . . ?
C7 P1 C9 C11 165.8(4) . . . . ?
C12 P1 C9 C11 -82.6(5) . . . . ?
Pt1 P1 C9 C11 48.2(5) . . . . ?
C7 P1 C12 C14 173.6(5) . . . . ?
C9 P1 C12 C14 59.2(6) . . . . ?
Pt1 P1 C12 C14 -72.8(5) . . . . ?
C7 P1 C12 C13 -61.0(5) . . . . ?
C9 P1 C12 C13 -175.4(5) . . . . ?
Pt1 P1 C12 C13 52.6(5) . . . . ?
C19 P2 C15 C16 -30.7(5) . . . . ?
C34 P2 C15 C16 -154.6(4) . . . . ?
C31 P2 C15 C16 83.8(4) . . . . ?
C19 P2 C15 Pt1 48.1(3) . . . . ?
C34 P2 C15 Pt1 -75.8(3) . . . . ?
C31 P2 C15 Pt1 162.6(3) . . . . ?
P2 C15 C16 C17 43.3(6) . . . . ?
Pt1 C15 C16 C17 -64.0(4) . . . . ?
P2 C15 C16 C25 -142.3(4) . . . . ?
Pt1 C15 C16 C25 110.4(5) . . . . ?
P2 C15 C16 Pt1 107.3(3) . . . . ?
C15 C16 C17 C18 -32.7(8) . . . . ?
C25 C16 C17 C18 153.0(5) . . . . ?
Pt1 C16 C17 C18 -93.1(5) . . . . ?
C15 C16 C17 Pt1 60.4(4) . . . . ?
C25 C16 C17 Pt1 -113.9(5) . . . . ?
C16 C17 C18 C23 -168.2(5) . . . . ?
Pt1 C17 C18 C23 120.1(5) . . . . ?
C16 C17 C18 C19 8.4(9) . . . . ?
Pt1 C17 C18 C19 -63.3(6) . . . . ?
C23 C18 C19 C20 3.7(8) . . . . ?
C17 C18 C19 C20 -173.0(5) . . . . ?
C23 C18 C19 P2 178.2(4) . . . . ?
C17 C18 C19 P2 1.6(7) . . . . ?
C15 P2 C19 C20 -176.5(5) . . . . ?
C34 P2 C19 C20 -54.2(6) . . . . ?
C31 P2 C19 C20 68.1(6) . . . . ?
C15 P2 C19 C18 9.0(5) . . . . ?
C34 P2 C19 C18 131.3(4) . . . . ?
C31 P2 C19 C18 -106.4(5) . . . . ?
C18 C19 C20 C21 -3.3(9) . . . . ?
P2 C19 C20 C21 -177.6(5) . . . . ?
C18 C19 C20 C24 175.4(6) . . . . ?
P2 C19 C20 C24 1.1(9) . . . . ?
C19 C20 C21 C22 0.9(10) . . . . ?
C24 C20 C21 C22 -177.8(7) . . . . ?
C20 C21 C22 C23 1.0(11) . . . . ?
C21 C22 C23 C18 -0.5(10) . . . . ?
C19 C18 C23 C22 -1.8(9) . . . . ?
C17 C18 C23 C22 175.1(6) . . . . ?
C17 C16 C25 C26 -39.6(7) . . . . ?
C15 C16 C25 C26 146.2(5) . . . . ?
Pt1 C16 C25 C26 -131.3(5) . . . . ?
C17 C16 C25 C30 143.3(6) . . . . ?
C15 C16 C25 C30 -30.9(7) . . . . ?
Pt1 C16 C25 C30 51.5(6) . . . . ?
C30 C25 C26 C27 -0.1(9) . . . . ?
C16 C25 C26 C27 -177.4(5) . . . . ?
C25 C26 C27 C28 0.0(10) . . . . ?
C26 C27 C28 C29 0.1(10) . . . . ?
C27 C28 C29 C30 -0.1(10) . . . . ?
C28 C29 C30 C25 0.0(10) . . . . ?
C26 C25 C30 C29 0.1(9) . . . . ?
C16 C25 C30 C29 177.3(6) . . . . ?
C15 P2 C31 C32 -65.5(6) . . . . ?
C19 P2 C31 C32 48.7(6) . . . . ?
C34 P2 C31 C32 172.7(5) . . . . ?
C15 P2 C31 C33 58.9(5) . . . . ?
C19 P2 C31 C33 173.1(5) . . . . ?
C34 P2 C31 C33 -62.9(5) . . . . ?
C15 P2 C34 C35 -34.6(5) . . . . ?
C19 P2 C34 C35 -154.3(4) . . . . ?
C31 P2 C34 C35 85.5(5) . . . . ?
C15 P2 C34 C36 89.1(5) . . . . ?
C19 P2 C34 C36 -30.6(5) . . . . ?
C31 P2 C34 C36 -150.8(4) . . . . ?
Pt2 C37 C38 C39 172.1(4) . . . . ?
Pt2 C37 C38 C43 -5.0(7) . . . . ?
C43 C38 C39 C40 1.6(8) . . . . ?
C37 C38 C39 C40 -175.5(5) . . . . ?
C38 C39 C40 C41 -0.9(9) . . . . ?
C39 C40 C41 C42 0.8(10) . . . . ?
C40 C41 C42 C43 -1.4(9) . . . . ?
C40 C41 C42 C44 175.8(6) . . . . ?
C39 C38 C43 C42 -2.2(8) . . . . ?
C37 C38 C43 C42 174.9(5) . . . . ?
C39 C38 C43 P3 177.4(4) . . . . ?
C37 C38 C43 P3 -5.6(6) . . . . ?
C41 C42 C43 C38 2.0(8) . . . . ?
C44 C42 C43 C38 -174.8(6) . . . . ?
C41 C42 C43 P3 -177.4(5) . . . . ?
C44 C42 C43 P3 5.7(9) . . . . ?
C45 P3 C43 C38 141.1(4) . . . . ?
C48 P3 C43 C38 -103.4(4) . . . . ?
Pt2 P3 C43 C38 12.0(4) . . . . ?
C45 P3 C43 C42 -39.4(6) . . . . ?
C48 P3 C43 C42 76.1(6) . . . . ?
Pt2 P3 C43 C42 -168.5(5) . . . . ?
C43 P3 C45 C46 -67.5(6) . . . . ?
C48 P3 C45 C46 176.5(5) . . . . ?
Pt2 P3 C45 C46 53.4(6) . . . . ?
C43 P3 C45 C47 168.6(4) . . . . ?
C48 P3 C45 C47 52.6(5) . . . . ?
Pt2 P3 C45 C47 -70.5(5) . . . . ?
C43 P3 C48 C50 66.8(5) . . . . ?
C45 P3 C48 C50 -175.7(4) . . . . ?
Pt2 P3 C48 C50 -46.3(5) . . . . ?
C43 P3 C48 C49 -59.7(5) . . . . ?
C45 P3 C48 C49 57.8(5) . . . . ?
Pt2 P3 C48 C49 -172.8(4) . . . . ?
C55 P4 C51 C52 32.8(5) . . . . ?
C70 P4 C51 C52 -83.5(5) . . . . ?
C67 P4 C51 C52 157.4(4) . . . . ?
C55 P4 C51 Pt2 -45.9(3) . . . . ?
C70 P4 C51 Pt2 -162.2(3) . . . . ?
C67 P4 C51 Pt2 78.6(3) . . . . ?
P4 C51 C52 C53 -42.7(6) . . . . ?
Pt2 C51 C52 C53 60.6(4) . . . . ?
P4 C51 C52 C61 143.9(4) . . . . ?
Pt2 C51 C52 C61 -112.7(5) . . . . ?
P4 C51 C52 Pt2 -103.3(3) . . . . ?
C51 C52 C53 C54 28.7(7) . . . . ?
C61 C52 C53 C54 -158.0(5) . . . . ?
Pt2 C52 C53 C54 86.9(5) . . . . ?
C51 C52 C53 Pt2 -58.2(4) . . . . ?
C61 C52 C53 Pt2 115.1(5) . . . . ?
C52 C53 C54 C59 173.6(5) . . . . ?
Pt2 C53 C54 C59 -116.1(4) . . . . ?
C52 C53 C54 C55 -5.3(8) . . . . ?
Pt2 C53 C54 C55 65.0(5) . . . . ?
C59 C54 C55 C56 -3.6(8) . . . . ?
C53 C54 C55 C56 175.3(5) . . . . ?
C59 C54 C55 P4 179.2(4) . . . . ?
C53 C54 C55 P4 -1.9(7) . . . . ?
C51 P4 C55 C56 172.3(4) . . . . ?
C70 P4 C55 C56 -67.7(5) . . . . ?
C67 P4 C55 C56 50.9(5) . . . . ?
C51 P4 C55 C54 -10.6(5) . . . . ?
C70 P4 C55 C54 109.5(4) . . . . ?
C67 P4 C55 C54 -131.9(4) . . . . ?
C54 C55 C56 C57 5.3(8) . . . . ?
P4 C55 C56 C57 -177.6(4) . . . . ?
C54 C55 C56 C60 -172.7(5) . . . . ?
P4 C55 C56 C60 4.3(8) . . . . ?
C55 C56 C57 C58 -3.1(9) . . . . ?
C60 C56 C57 C58 175.1(6) . . . . ?
C56 C57 C58 C59 -0.9(9) . . . . ?
C57 C58 C59 C54 2.8(9) . . . . ?
C55 C54 C59 C58 -0.5(8) . . . . ?
C53 C54 C59 C58 -179.4(5) . . . . ?
C53 C52 C61 C66 -176.5(5) . . . . ?
C51 C52 C61 C66 -3.5(8) . . . . ?
Pt2 C52 C61 C66 -86.8(6) . . . . ?
C53 C52 C61 C62 7.0(8) . . . . ?
C51 C52 C61 C62 180.0(5) . . . . ?
Pt2 C52 C61 C62 96.6(6) . . . . ?
C66 C61 C62 C63 0.2(9) . . . . ?
C52 C61 C62 C63 176.8(6) . . . . ?
C61 C62 C63 C64 -0.4(10) . . . . ?
C62 C63 C64 C65 0.9(10) . . . . ?
C63 C64 C65 C66 -1.2(9) . . . . ?
C62 C61 C66 C65 -0.5(8) . . . . ?
C52 C61 C66 C65 -177.1(5) . . . . ?
C64 C65 C66 C61 1.0(9) . . . . ?
C51 P4 C67 C68 -94.4(5) . . . . ?
C55 P4 C67 C68 24.4(5) . . . . ?
C70 P4 C67 C68 143.0(4) . . . . ?
C51 P4 C67 C69 32.8(5) . . . . ?
C55 P4 C67 C69 151.6(4) . . . . ?
C70 P4 C67 C69 -89.8(5) . . . . ?
C51 P4 C70 C72 -69.6(6) . . . . ?
C55 P4 C70 C72 175.1(5) . . . . ?
C67 P4 C70 C72 51.3(5) . . . . ?
C51 P4 C70 C71 56.1(5) . . . . ?
C55 P4 C70 C71 -59.2(5) . . . . ?
C67 P4 C70 C71 177.1(5) . . . . ?
